data_1518810
loop_
_publ_author_name
'Miguel Baya'
'Ursula Belio'
'Juan Fornies'
'Antonio Martin'
'Mariano Peralvarez'
'Violeta Sicilia'

_publ_section_title
;
 Neutral benzoquinolate cyclometalated platinum(II) complexes as
 precursors in the preparation of luminescent Pt-Ag complexes
;
_journal_name_full 'Inorganica Chimica Acta'
_journal_page_first 136
_journal_page_last 149
_journal_volume 424
_journal_year 2015
_chemical_formula_sum 'C50 H38 Ag Cl5 F10 N4 O4 Pt2'
_chemical_formula_weight 1624.14
_space_group_IT_number 2
_symmetry_cell_setting triclinic
_symmetry_space_group_name_Hall '-P 1'
_symmetry_space_group_name_H-M 'P -1'
_atom_sites_solution_hydrogens geom
_atom_sites_solution_primary direct
_atom_sites_solution_secondary difmap
_cell_angle_alpha 109.448(3)
_cell_angle_beta 107.935(2)
_cell_angle_gamma 92.248(3)
_cell_formula_units_Z 2
_cell_length_a 12.1905(4)
_cell_length_b 14.5009(5)
_cell_length_c 16.9334(4)
_cell_measurement_reflns_used 30637
_cell_measurement_temperature 100(2)
_cell_measurement_theta_max 28.8131
_cell_measurement_theta_min 4.2106
_cell_volume 2651.69(16)
_computing_cell_refinement
;
CrysAlisPro, Agilent Technologies,
Version 1.171.35.19 (release 27-10-2011 CrysAlis171 .NET)
(compiled Oct 27 2011,15:02:11)
;
_computing_data_collection
;
CrysAlisPro, Agilent Technologies,
Version 1.171.35.19 (release 27-10-2011 CrysAlis171 .NET)
(compiled Oct 27 2011,15:02:11)
;
_computing_data_reduction
;
CrysAlisPro, Agilent Technologies,
Version 1.171.35.19 (release 27-10-2011 CrysAlis171 .NET)
(compiled Oct 27 2011,15:02:11)
;
_computing_structure_refinement 'SHELXL-97 (Sheldrick, 1997)'
_computing_structure_solution 'SHELXS-97 (Sheldrick, 1990)'
_diffrn_ambient_temperature 100(2)
_diffrn_detector_area_resol_mean 16.0655
_diffrn_measured_fraction_theta_full 0.995
_diffrn_measured_fraction_theta_max 0.909
_diffrn_measurement_details
;
  1 omega -101.00  -41.00   1.0000   20.0000
omega____ theta____ kappa____ phi______ frames
    -      -20.4483 -179.0000    0.0000 60

  2 omega  -25.00   23.00   1.0000   20.0000
omega____ theta____ kappa____ phi______ frames
    -      -20.4483  -99.0000 -150.0000 48

  3 omega    8.00   95.00   1.0000   20.0000
omega____ theta____ kappa____ phi______ frames
    -       22.6358   37.0000 -150.0000 87

  4 omega    1.00   82.00   1.0000   20.0000
omega____ theta____ kappa____ phi______ frames
    -       22.6358   57.0000   60.0000 81

  5 omega  -51.00   50.00   1.0000   20.0000
omega____ theta____ kappa____ phi______ frames
    -       22.6358  -37.0000 -120.0000 101

  6 omega   21.00   49.00   1.0000   20.0000
omega____ theta____ kappa____ phi______ frames
    -       22.6358  -57.0000  -90.0000 28

  7 omega -103.00  -34.00   1.0000   20.0000
omega____ theta____ kappa____ phi______ frames
    -      -20.4483 -179.0000  -90.0000 69

  8 omega   34.00  105.00   1.0000   20.0000
omega____ theta____ kappa____ phi______ frames
    -       22.6358  179.0000  -60.0000 71

  9 omega   -3.00   93.00   1.0000   20.0000
omega____ theta____ kappa____ phi______ frames
    -       22.6358   57.0000  150.0000 96

 10 omega  -11.00   97.00   1.0000   20.0000
omega____ theta____ kappa____ phi______ frames
    -       22.6358   37.0000   60.0000 108

 11 omega   -3.00   93.00   1.0000   20.0000
omega____ theta____ kappa____ phi______ frames
    -       22.6358   57.0000  -60.0000 96

 12 omega  -46.00   50.00   1.0000   20.0000
omega____ theta____ kappa____ phi______ frames
    -      -20.4483   57.0000   60.0000 96

 13 omega  -94.00  -20.00   1.0000   20.0000
omega____ theta____ kappa____ phi______ frames
    -      -20.4483  -77.0000 -120.0000 74

 14 omega   32.00  105.00   1.0000   20.0000
omega____ theta____ kappa____ phi______ frames
    -       22.6358 -179.0000   30.0000 73

 15 omega  -25.00   69.00   1.0000   20.0000
omega____ theta____ kappa____ phi______ frames
    -       22.6358  -99.0000  150.0000 94

;
_diffrn_measurement_device_type 'Xcalibur, Sapphire3'
_diffrn_measurement_method 'w scans'
_diffrn_orient_matrix_UB_11 0.0599876000
_diffrn_orient_matrix_UB_12 0.0039862000
_diffrn_orient_matrix_UB_13 0.0045434000
_diffrn_orient_matrix_UB_21 0.0027123000
_diffrn_orient_matrix_UB_22 -0.0453348000
_diffrn_orient_matrix_UB_23 0.0074118000
_diffrn_orient_matrix_UB_31 -0.0151647000
_diffrn_orient_matrix_UB_32 -0.0262426000
_diffrn_orient_matrix_UB_33 -0.0464420000
_diffrn_radiation_monochromator graphite
_diffrn_radiation_source 'Enhance (Mo) X-ray Source'
_diffrn_radiation_type MoK\a
_diffrn_radiation_wavelength 0.71073
_diffrn_reflns_av_R_equivalents 0.0237
_diffrn_reflns_av_sigmaI/netI 0.0181
_diffrn_reflns_limit_h_max 16
_diffrn_reflns_limit_h_min -16
_diffrn_reflns_limit_k_max 19
_diffrn_reflns_limit_k_min -19
_diffrn_reflns_limit_l_max 22
_diffrn_reflns_limit_l_min -22
_diffrn_reflns_number 57659
_diffrn_reflns_theta_full 25.00
_diffrn_reflns_theta_max 28.88
_diffrn_reflns_theta_min 4.22
_exptl_absorpt_coefficient_mu 5.964
_exptl_absorpt_correction_T_max 0.4487
_exptl_absorpt_correction_T_min 0.2044
_exptl_absorpt_correction_type multi-scan
_exptl_absorpt_process_details
;
CrysAlisPro, Agilent Technologies,
Version 1.171.35.19 (release 27-10-2011 CrysAlis171 .NET)
(compiled Oct 27 2011,15:02:11)
Empirical absorption correction using spherical harmonics,
 implemented in SCALE3 ABSPACK scaling algorithm.
;
_exptl_crystal_colour yellow
_exptl_crystal_density_diffrn 2.034
_exptl_crystal_density_method 'not measured'
_exptl_crystal_description prismatic
_exptl_crystal_F_000 1552
_exptl_crystal_size_max 0.39
_exptl_crystal_size_mid 0.26
_exptl_crystal_size_min 0.16
_refine_diff_density_max 3.066
_refine_diff_density_min -0.954
_refine_diff_density_rms 0.106
_refine_ls_extinction_method none
_refine_ls_goodness_of_fit_ref 1.039
_refine_ls_hydrogen_treatment constr
_refine_ls_matrix_type full
_refine_ls_number_parameters 685
_refine_ls_number_reflns 12678
_refine_ls_number_restraints 12
_refine_ls_restrained_S_all 1.047
_refine_ls_R_factor_all 0.0244
_refine_ls_R_factor_gt 0.0221
_refine_ls_shift/su_max 0.003
_refine_ls_shift/su_mean 0.000
_refine_ls_structure_factor_coef Fsqd
_refine_ls_weighting_details 'calc w=1/[\s^2^(Fo^2^)+(0.0220P)^2^+6.6625P] where P=(Fo^2^+2Fc^2^)/3'
_refine_ls_weighting_scheme calc
_refine_ls_wR_factor_gt 0.0509
_refine_ls_wR_factor_ref 0.0519
_reflns_number_gt 11950
_reflns_number_total 12678
_reflns_threshold_expression >2sigma(I)
_cod_data_source_file ICA-2015-424-136-149-3.cif
_cod_data_source_block 4a
_cod_original_cell_volume 2651.69(14)
_cod_original_sg_symbol_H-M P-1
_cod_database_code 1518810

loop_
_symmetry_equiv_pos_as_xyz
'x, y, z'
'-x, -y, -z'

loop_
_atom_site_label
_atom_site_type_symbol
_atom_site_fract_x
_atom_site_fract_y
_atom_site_fract_z
_atom_site_U_iso_or_equiv
_atom_site_adp_type
_atom_site_occupancy
_atom_site_symmetry_multiplicity
_atom_site_calc_flag
_atom_site_refinement_flags
Pt1 Pt 0.142738(9) 0.577891(8) 0.228410(7) 0.01275(3) Uani 1 1 d .
Pt2 Pt -0.178889(9) 0.798918(8) 0.316165(7) 0.01331(3) Uani 1 1 d .
Ag Ag -0.011346(19) 0.676799(17) 0.296896(15) 0.01932(5) Uani 1 1 d .
F1 F 0.33446(16) 0.72925(14) 0.22023(12) 0.0247(4) Uani 1 1 d .
F2 F 0.50023(17) 0.87324(16) 0.34602(14) 0.0329(5) Uani 1 1 d .
F3 F 0.54066(17) 0.90668(15) 0.52197(13) 0.0331(5) Uani 1 1 d .
F4 F 0.40477(17) 0.79334(15) 0.56726(12) 0.0281(4) Uani 1 1 d .
F5 F 0.22844(16) 0.65578(14) 0.44181(12) 0.0231(4) Uani 1 1 d .
F6 F -0.33196(15) 0.74446(13) 0.42483(11) 0.0204(4) Uani 1 1 d .
F7 F -0.49677(15) 0.59068(14) 0.37910(12) 0.0230(4) Uani 1 1 d .
F8 F -0.55690(16) 0.44181(14) 0.21826(13) 0.0266(4) Uani 1 1 d .
F9 F -0.4461(2) 0.44772(16) 0.10208(14) 0.0368(5) Uani 1 1 d .
F10 F -0.28164(18) 0.60099(15) 0.14462(13) 0.0318(5) Uani 1 1 d .
N1 N 0.0053(2) 0.47398(18) 0.12682(15) 0.0144(5) Uani 1 1 d .
N2 N 0.2434(2) 0.43491(19) 0.32541(17) 0.0198(5) Uani 1 1 d .
N3 N -0.0461(2) 0.91536(18) 0.35043(16) 0.0156(5) Uani 1 1 d .
N4 N -0.3571(2) 0.8541(2) 0.16792(19) 0.0230(6) Uani 1 1 d .
C1 C 0.2699(2) 0.6873(2) 0.32453(19) 0.0158(5) Uani 1 1 d .
C2 C 0.3440(3) 0.7454(2) 0.30558(19) 0.0188(6) Uani 1 1 d .
C3 C 0.4326(3) 0.8199(2) 0.3701(2) 0.0231(6) Uani 1 1 d .
C4 C 0.4526(3) 0.8369(2) 0.4586(2) 0.0239(7) Uani 1 1 d .
C5 C 0.3834(3) 0.7798(2) 0.4810(2) 0.0213(6) Uani 1 1 d .
C6 C 0.2937(3) 0.7083(2) 0.4146(2) 0.0186(6) Uani 1 1 d .
C7 C -0.0149(3) 0.3772(2) 0.10900(19) 0.0177(6) Uani 1 1 d .
H7 H 0.0372 0.3494 0.1460 0.021 Uiso 1 1 calc R
C8 C -0.1105(3) 0.3150(2) 0.0376(2) 0.0217(6) Uani 1 1 d .
H8 H -0.1227 0.2461 0.0267 0.026 Uiso 1 1 calc R
C9 C -0.1863(3) 0.3541(2) -0.0165(2) 0.0212(6) Uani 1 1 d .
H9 H -0.2509 0.3123 -0.0656 0.025 Uiso 1 1 calc R
C10 C -0.1681(3) 0.4563(2) 0.00113(19) 0.0180(6) Uani 1 1 d .
C11 C -0.2416(3) 0.5053(2) -0.0511(2) 0.0200(6) Uani 1 1 d .
H11 H -0.3081 0.4677 -0.1008 0.024 Uiso 1 1 calc R
C12 C -0.2174(3) 0.6039(2) -0.0305(2) 0.0209(6) Uani 1 1 d .
H12 H -0.2673 0.6342 -0.0663 0.025 Uiso 1 1 calc R
C13 C -0.1184(3) 0.6641(2) 0.04402(19) 0.0175(6) Uani 1 1 d .
C14 C -0.0886(3) 0.7671(2) 0.0680(2) 0.0208(6) Uani 1 1 d .
H14 H -0.1356 0.8005 0.0338 0.025 Uiso 1 1 calc R
C15 C 0.0077(3) 0.8193(2) 0.1403(2) 0.0198(6) Uani 1 1 d .
H15 H 0.0271 0.8885 0.1552 0.024 Uiso 1 1 calc R
C16 C 0.0788(3) 0.7721(2) 0.19319(19) 0.0182(6) Uani 1 1 d .
H16 H 0.1433 0.8116 0.2437 0.022 Uiso 1 1 calc R
C17 C 0.0599(3) 0.6735(2) 0.17574(19) 0.0157(5) Uani 1 1 d U
C18 C -0.0449(2) 0.6186(2) 0.09712(18) 0.0144(5) Uani 1 1 d .
C19 C -0.0706(2) 0.5142(2) 0.07395(18) 0.0145(5) Uani 1 1 d .
C20 C 0.2115(2) 0.4839(2) 0.28510(19) 0.0169(6) Uani 1 1 d .
C21 C 0.2744(3) 0.3833(2) 0.3884(2) 0.0222(6) Uani 1 1 d .
C22 C 0.3978(3) 0.3610(3) 0.3982(2) 0.0316(8) Uani 1 1 d .
H22A H 0.3993 0.3161 0.3408 0.047 Uiso 1 1 calc R
H22B H 0.4225 0.3298 0.4426 0.047 Uiso 1 1 calc R
H22C H 0.4510 0.4229 0.4175 0.047 Uiso 1 1 calc R
C23 C 0.1863(3) 0.2892(3) 0.3499(3) 0.0315(8) Uani 1 1 d .
H23A H 0.1937 0.2459 0.2940 0.047 Uiso 1 1 calc R
H23B H 0.1072 0.3060 0.3385 0.047 Uiso 1 1 calc R
H23C H 0.2011 0.2551 0.3924 0.047 Uiso 1 1 calc R
C24 C 0.2658(3) 0.4532(3) 0.4762(2) 0.0279(7) Uani 1 1 d .
H24A H 0.1851 0.4653 0.4670 0.042 Uiso 1 1 calc R
H24B H 0.3174 0.5161 0.4963 0.042 Uiso 1 1 calc R
H24C H 0.2893 0.4229 0.5214 0.042 Uiso 1 1 calc R
C25 C -0.2987(2) 0.6810(2) 0.28689(19) 0.0156(5) Uani 1 1 d .
C26 C -0.3575(2) 0.6730(2) 0.34301(19) 0.0155(5) Uani 1 1 d .
C27 C -0.4438(2) 0.5945(2) 0.3215(2) 0.0170(6) Uani 1 1 d .
C28 C -0.4745(3) 0.5186(2) 0.2397(2) 0.0203(6) Uani 1 1 d .
C29 C -0.4183(3) 0.5224(2) 0.1814(2) 0.0224(6) Uani 1 1 d .
C30 C -0.3333(3) 0.6019(2) 0.2054(2) 0.0211(6) Uani 1 1 d .
C31 C -0.0439(3) 0.9794(2) 0.3103(2) 0.0182(6) Uani 1 1 d .
H31 H -0.1098 0.9752 0.2606 0.022 Uiso 1 1 calc R
C32 C 0.0525(3) 1.0533(2) 0.3388(2) 0.0199(6) Uani 1 1 d .
H32 H 0.0522 1.0973 0.3079 0.024 Uiso 1 1 calc R
C33 C 0.1471(3) 1.0614(2) 0.4115(2) 0.0201(6) Uani 1 1 d .
H33 H 0.2129 1.1110 0.4311 0.024 Uiso 1 1 calc R
C34 C 0.1465(2) 0.9958(2) 0.45705(19) 0.0163(5) Uani 1 1 d .
C35 C 0.2376(3) 1.0001(2) 0.5355(2) 0.0213(6) Uani 1 1 d .
H35 H 0.3046 1.0495 0.5599 0.026 Uiso 1 1 calc R
C36 C 0.2300(3) 0.9347(2) 0.5758(2) 0.0202(6) Uani 1 1 d .
H36 H 0.2907 0.9409 0.6293 0.024 Uiso 1 1 calc R
C37 C 0.1322(3) 0.8561(2) 0.53968(19) 0.0176(6) Uani 1 1 d .
C38 C 0.1230(3) 0.7837(2) 0.5767(2) 0.0202(6) Uani 1 1 d .
H38 H 0.1819 0.7867 0.6299 0.024 Uiso 1 1 calc R
C39 C 0.0292(3) 0.7089(2) 0.5361(2) 0.0212(6) Uani 1 1 d .
H39 H 0.0243 0.6589 0.5602 0.025 Uiso 1 1 calc R
C40 C -0.0600(3) 0.7060(2) 0.4586(2) 0.0199(6) Uani 1 1 d U
H40 H -0.1243 0.6536 0.4322 0.024 Uiso 1 1 calc R
C41 C -0.0591(2) 0.7746(2) 0.41949(19) 0.0153(5) Uani 1 1 d .
C42 C 0.0411(2) 0.8502(2) 0.46182(19) 0.0150(5) Uani 1 1 d .
C43 C 0.0481(2) 0.9225(2) 0.42315(19) 0.0148(5) Uani 1 1 d .
C44 C -0.2903(3) 0.8335(2) 0.2210(2) 0.0193(6) Uani 1 1 d .
C45 C -0.4495(3) 0.8739(3) 0.0992(2) 0.0286(7) Uani 1 1 d .
C46 C -0.4651(4) 0.9813(3) 0.1377(3) 0.0456(11) Uani 1 1 d .
H46A H -0.4899 0.9911 0.1894 0.068 Uiso 1 1 calc R
H46B H -0.5247 0.9974 0.0924 0.068 Uiso 1 1 calc R
H46C H -0.3909 1.0246 0.1562 0.068 Uiso 1 1 calc R
C47 C -0.5591(3) 0.8034(4) 0.0785(3) 0.0425(10) Uani 1 1 d .
H47A H -0.5816 0.8187 0.1317 0.064 Uiso 1 1 calc R
H47B H -0.5435 0.7350 0.0603 0.064 Uiso 1 1 calc R
H47C H -0.6226 0.8110 0.0301 0.064 Uiso 1 1 calc R
C48 C -0.4109(4) 0.8536(4) 0.0185(3) 0.0425(10) Uani 1 1 d .
H48A H -0.4022 0.7837 -0.0043 0.064 Uiso 1 1 calc R
H48B H -0.3359 0.8953 0.0358 0.064 Uiso 1 1 calc R
H48C H -0.4696 0.8687 -0.0280 0.064 Uiso 1 1 calc R
Cl1 Cl 0.86272(7) 0.09733(5) 0.12622(5) 0.02348(15) Uani 1 1 d .
O1 O 0.7715(2) 0.10763(19) 0.05384(17) 0.0336(6) Uani 1 1 d .
O2 O 0.9605(2) 0.1728(2) 0.1556(2) 0.0467(8) Uani 1 1 d .
O3 O 0.8202(3) 0.1079(3) 0.1985(2) 0.0520(8) Uani 1 1 d .
O4 O 0.8968(3) 0.0023(2) 0.0991(2) 0.0472(8) Uani 1 1 d .
C49 C 0.7920(5) 0.3517(4) 0.2323(4) 0.0611(14) Uani 1 1 d .
H49A H 0.8305 0.2920 0.2228 0.073 Uiso 1 1 calc R
H49B H 0.7570 0.3586 0.1739 0.073 Uiso 1 1 calc R
Cl2 Cl 0.68069(14) 0.33522(14) 0.27408(15) 0.0898(6) Uani 1 1 d .
Cl3 Cl 0.89721(14) 0.45593(8) 0.30392(8) 0.0610(3) Uani 1 1 d .
C50 C 0.2050(4) 0.0659(4) 0.1313(3) 0.0546(12) Uani 1 1 d .
H50A H 0.1224 0.0719 0.1252 0.065 Uiso 1 1 calc R
H50B H 0.2065 0.0146 0.0759 0.065 Uiso 1 1 calc R
Cl4 Cl 0.27991(14) 0.18077(12) 0.14580(8) 0.0683(4) Uani 1 1 d .
Cl5 Cl 0.26963(12) 0.02962(11) 0.22245(10) 0.0611(3) Uani 1 1 d .

loop_
_atom_site_aniso_label
_atom_site_aniso_U_11
_atom_site_aniso_U_22
_atom_site_aniso_U_33
_atom_site_aniso_U_23
_atom_site_aniso_U_13
_atom_site_aniso_U_12
Pt1 0.01252(5) 0.01313(5) 0.01302(5) 0.00547(4) 0.00401(4) 0.00300(4)
Pt2 0.01108(5) 0.01437(5) 0.01439(5) 0.00559(4) 0.00386(4) 0.00162(4)
Ag 0.01743(11) 0.02226(11) 0.01787(10) 0.00452(9) 0.00802(8) 0.00711(8)
F1 0.0227(9) 0.0320(10) 0.0178(9) 0.0102(8) 0.0044(7) -0.0033(8)
F2 0.0233(10) 0.0350(11) 0.0341(11) 0.0125(9) 0.0032(8) -0.0107(8)
F3 0.0215(10) 0.0319(11) 0.0257(10) -0.0026(8) -0.0040(8) -0.0043(8)
F4 0.0271(10) 0.0362(11) 0.0142(9) 0.0036(8) 0.0034(7) 0.0110(8)
F5 0.0264(10) 0.0268(10) 0.0186(9) 0.0086(7) 0.0107(7) 0.0048(8)
F6 0.0198(9) 0.0212(9) 0.0171(8) 0.0022(7) 0.0077(7) -0.0006(7)
F7 0.0192(9) 0.0280(10) 0.0258(9) 0.0133(8) 0.0099(7) 0.0007(7)
F8 0.0204(9) 0.0210(9) 0.0322(10) 0.0081(8) 0.0035(8) -0.0068(7)
F9 0.0418(12) 0.0285(11) 0.0245(10) -0.0074(8) 0.0108(9) -0.0109(9)
F10 0.0336(11) 0.0337(11) 0.0251(10) 0.0006(8) 0.0182(9) -0.0069(9)
N1 0.0141(11) 0.0157(11) 0.0139(11) 0.0064(9) 0.0045(9) 0.0005(9)
N2 0.0190(12) 0.0189(12) 0.0227(13) 0.0109(11) 0.0051(10) 0.0029(10)
N3 0.0145(11) 0.0150(11) 0.0173(12) 0.0050(9) 0.0064(9) 0.0012(9)
N4 0.0158(12) 0.0267(14) 0.0298(14) 0.0160(12) 0.0061(11) 0.0012(10)
C1 0.0126(13) 0.0151(13) 0.0173(13) 0.0049(11) 0.0032(11) 0.0030(10)
C2 0.0153(14) 0.0232(15) 0.0164(14) 0.0074(12) 0.0034(11) 0.0017(11)
C3 0.0159(14) 0.0216(15) 0.0270(16) 0.0075(13) 0.0029(12) -0.0019(12)
C4 0.0139(14) 0.0234(16) 0.0220(15) 0.0001(12) -0.0017(12) 0.0022(12)
C5 0.0186(14) 0.0243(15) 0.0166(14) 0.0035(12) 0.0035(11) 0.0097(12)
C6 0.0164(14) 0.0193(14) 0.0207(14) 0.0069(12) 0.0071(11) 0.0059(11)
C7 0.0245(15) 0.0141(13) 0.0154(13) 0.0063(11) 0.0070(12) 0.0016(11)
C8 0.0286(16) 0.0159(14) 0.0190(14) 0.0055(12) 0.0078(12) -0.0058(12)
C9 0.0220(15) 0.0220(15) 0.0169(14) 0.0054(12) 0.0059(12) -0.0053(12)
C10 0.0159(14) 0.0215(14) 0.0160(13) 0.0061(11) 0.0060(11) -0.0020(11)
C11 0.0130(13) 0.0282(16) 0.0154(14) 0.0063(12) 0.0024(11) 0.0001(12)
C12 0.0157(14) 0.0301(16) 0.0171(14) 0.0116(13) 0.0022(11) 0.0067(12)
C13 0.0161(14) 0.0209(14) 0.0180(14) 0.0083(12) 0.0073(11) 0.0058(11)
C14 0.0240(15) 0.0225(15) 0.0214(15) 0.0121(12) 0.0098(12) 0.0112(12)
C15 0.0250(15) 0.0161(14) 0.0207(14) 0.0082(12) 0.0088(12) 0.0081(12)
C16 0.0178(14) 0.0189(14) 0.0170(14) 0.0058(11) 0.0052(11) 0.0032(11)
C17 0.0201(9) 0.0167(9) 0.0181(9) 0.0097(7) 0.0126(7) 0.0083(7)
C18 0.0126(13) 0.0184(14) 0.0139(13) 0.0070(11) 0.0053(10) 0.0036(10)
C19 0.0126(13) 0.0190(14) 0.0139(13) 0.0071(11) 0.0060(10) 0.0024(10)
C20 0.0138(13) 0.0189(14) 0.0155(13) 0.0040(11) 0.0043(11) 0.0018(11)
C21 0.0249(16) 0.0217(15) 0.0238(15) 0.0152(13) 0.0054(13) 0.0064(12)
C22 0.0248(17) 0.039(2) 0.0306(18) 0.0170(16) 0.0040(14) 0.0135(15)
C23 0.036(2) 0.0248(17) 0.0371(19) 0.0168(15) 0.0119(16) 0.0012(15)
C24 0.0324(18) 0.0289(17) 0.0231(16) 0.0128(14) 0.0066(14) 0.0057(14)
C25 0.0122(13) 0.0159(13) 0.0185(14) 0.0074(11) 0.0035(11) 0.0021(10)
C26 0.0138(13) 0.0154(13) 0.0161(13) 0.0065(11) 0.0027(11) 0.0030(10)
C27 0.0122(13) 0.0204(14) 0.0211(14) 0.0116(12) 0.0048(11) 0.0017(11)
C28 0.0136(14) 0.0195(14) 0.0253(15) 0.0105(12) 0.0011(11) -0.0010(11)
C29 0.0240(16) 0.0181(14) 0.0178(14) 0.0005(12) 0.0045(12) 0.0000(12)
C30 0.0213(15) 0.0229(15) 0.0191(14) 0.0054(12) 0.0092(12) 0.0014(12)
C31 0.0173(14) 0.0191(14) 0.0187(14) 0.0071(11) 0.0064(11) 0.0035(11)
C32 0.0248(15) 0.0163(14) 0.0225(15) 0.0084(12) 0.0120(12) 0.0023(12)
C33 0.0199(15) 0.0152(14) 0.0253(15) 0.0038(12) 0.0119(12) 0.0010(11)
C34 0.0140(13) 0.0144(13) 0.0178(14) 0.0009(11) 0.0072(11) 0.0010(10)
C35 0.0157(14) 0.0212(15) 0.0196(14) 0.0004(12) 0.0038(12) -0.0003(11)
C36 0.0158(14) 0.0222(15) 0.0169(14) 0.0015(12) 0.0035(11) 0.0058(12)
C37 0.0167(14) 0.0202(14) 0.0139(13) 0.0028(11) 0.0059(11) 0.0048(11)
C38 0.0187(14) 0.0255(15) 0.0156(14) 0.0072(12) 0.0047(11) 0.0079(12)
C39 0.0244(15) 0.0242(15) 0.0215(15) 0.0123(13) 0.0117(12) 0.0088(12)
C40 0.0181(9) 0.0262(10) 0.0174(9) 0.0077(7) 0.0083(7) 0.0088(8)
C41 0.0138(13) 0.0163(13) 0.0147(13) 0.0047(11) 0.0042(10) 0.0037(10)
C42 0.0151(13) 0.0150(13) 0.0154(13) 0.0041(11) 0.0071(11) 0.0053(10)
C43 0.0126(13) 0.0142(13) 0.0168(13) 0.0029(11) 0.0066(11) 0.0030(10)
C44 0.0149(14) 0.0194(14) 0.0249(15) 0.0115(12) 0.0049(12) 0.0004(11)
C45 0.0160(15) 0.042(2) 0.0355(19) 0.0292(17) 0.0028(13) 0.0032(14)
C46 0.033(2) 0.049(2) 0.071(3) 0.041(2) 0.018(2) 0.0180(19)
C47 0.0180(17) 0.063(3) 0.052(2) 0.041(2) -0.0004(16) -0.0039(17)
C48 0.034(2) 0.067(3) 0.037(2) 0.035(2) 0.0085(17) 0.0058(19)
Cl1 0.0258(4) 0.0186(3) 0.0243(4) 0.0114(3) 0.0023(3) 0.0042(3)
O1 0.0311(13) 0.0316(13) 0.0327(13) 0.0183(11) -0.0034(11) 0.0031(11)
O2 0.0315(15) 0.0372(16) 0.0611(19) 0.0251(14) -0.0047(13) -0.0064(12)
O3 0.061(2) 0.069(2) 0.0431(17) 0.0327(16) 0.0267(16) 0.0229(17)
O4 0.0582(19) 0.0237(13) 0.0497(17) 0.0114(12) 0.0055(15) 0.0183(13)
C49 0.067(3) 0.053(3) 0.070(3) 0.015(3) 0.038(3) 0.019(3)
Cl2 0.0771(10) 0.1076(12) 0.1599(17) 0.1056(13) 0.0739(11) 0.0623(10)
Cl3 0.1053(11) 0.0346(5) 0.0507(7) 0.0167(5) 0.0348(7) 0.0154(6)
C50 0.044(3) 0.064(3) 0.041(2) 0.001(2) 0.015(2) 0.001(2)
Cl4 0.0821(9) 0.0847(10) 0.0372(6) 0.0197(6) 0.0247(6) -0.0100(8)
Cl5 0.0534(7) 0.0718(8) 0.0706(8) 0.0272(7) 0.0361(6) 0.0129(6)

loop_
_atom_type_symbol
_atom_type_description
_atom_type_scat_dispersion_real
_atom_type_scat_dispersion_imag
_atom_type_scat_source
C C 0.0033 0.0016 'International Tables Vol C Tables 4.2.6.8 and 6.1.1.4'
H H 0.0000 0.0000 'International Tables Vol C Tables 4.2.6.8 and 6.1.1.4'
N N 0.0061 0.0033 'International Tables Vol C Tables 4.2.6.8 and 6.1.1.4'
O O 0.0106 0.0060 'International Tables Vol C Tables 4.2.6.8 and 6.1.1.4'
F F 0.0171 0.0103 'International Tables Vol C Tables 4.2.6.8 and 6.1.1.4'
Cl Cl 0.1484 0.1585 'International Tables Vol C Tables 4.2.6.8 and 6.1.1.4'
Ag Ag -0.8971 1.1015 'International Tables Vol C Tables 4.2.6.8 and 6.1.1.4'
Pt Pt -1.7033 8.3905 'International Tables Vol C Tables 4.2.6.8 and 6.1.1.4'

loop_
_geom_angle_atom_site_label_1
_geom_angle_atom_site_label_2
_geom_angle_atom_site_label_3
_geom_angle
C20 Pt1 C1 88.84(12)
C20 Pt1 C17 174.34(11)
C1 Pt1 C17 92.58(12)
C20 Pt1 N1 95.57(11)
C1 Pt1 N1 175.49(10)
C17 Pt1 N1 82.94(11)
C20 Pt1 Ag 114.52(8)
C1 Pt1 Ag 87.08(8)
C17 Pt1 Ag 60.12(8)
N1 Pt1 Ag 90.20(7)
C44 Pt2 C25 88.65(12)
C44 Pt2 C41 175.60(12)
C25 Pt2 C41 95.13(11)
C44 Pt2 N3 95.17(11)
C25 Pt2 N3 175.88(10)
C41 Pt2 N3 81.12(11)
C44 Pt2 Ag 126.63(9)
C25 Pt2 Ag 90.70(8)
C41 Pt2 Ag 55.72(8)
N3 Pt2 Ag 85.78(7)
C41 Ag C17 146.66(10)
C41 Ag Pt1 150.39(7)
C17 Ag Pt1 45.90(6)
C41 Ag Pt2 46.17(7)
C17 Ag Pt2 113.86(7)
Pt1 Ag Pt2 159.698(10)
C7 N1 C19 118.8(2)
C7 N1 Pt1 127.9(2)
C19 N1 Pt1 113.30(18)
C20 N2 C21 169.4(3)
C31 N3 C43 118.9(3)
C31 N3 Pt2 127.7(2)
C43 N3 Pt2 113.33(19)
C44 N4 C45 175.3(3)
C6 C1 C2 114.0(3)
C6 C1 Pt1 123.2(2)
C2 C1 Pt1 122.7(2)
F1 C2 C3 115.9(3)
F1 C2 C1 120.2(3)
C3 C2 C1 123.9(3)
F2 C3 C4 120.4(3)
F2 C3 C2 120.2(3)
C4 C3 C2 119.4(3)
F3 C4 C5 120.8(3)
F3 C4 C3 120.2(3)
C5 C4 C3 119.0(3)
F4 C5 C4 119.6(3)
F4 C5 C6 120.8(3)
C4 C5 C6 119.7(3)
F5 C6 C5 116.3(3)
F5 C6 C1 119.7(3)
C5 C6 C1 123.9(3)
N1 C7 C8 122.2(3)
C9 C8 C7 119.5(3)
C8 C9 C10 119.7(3)
C19 C10 C9 117.7(3)
C19 C10 C11 117.8(3)
C9 C10 C11 124.5(3)
C12 C11 C10 121.0(3)
C11 C12 C13 121.8(3)
C18 C13 C14 117.2(3)
C18 C13 C12 118.7(3)
C14 C13 C12 124.1(3)
C15 C14 C13 120.4(3)
C14 C15 C16 121.2(3)
C17 C16 C15 123.6(3)
C16 C17 C18 114.2(3)
C16 C17 Pt1 135.9(2)
C18 C17 Pt1 109.85(19)
C16 C17 Ag 99.10(19)
C18 C17 Ag 100.55(17)
Pt1 C17 Ag 73.98(9)
C13 C18 C19 118.9(3)
C13 C18 C17 123.4(3)
C19 C18 C17 117.7(2)
N1 C19 C10 122.1(3)
N1 C19 C18 116.2(2)
C10 C19 C18 121.7(3)
N2 C20 Pt1 170.9(3)
N2 C21 C23 107.3(3)
N2 C21 C22 107.7(3)
C23 C21 C22 111.7(3)
N2 C21 C24 106.6(3)
C23 C21 C24 111.1(3)
C22 C21 C24 112.2(3)
C26 C25 C30 113.8(3)
C26 C25 Pt2 123.8(2)
C30 C25 Pt2 122.3(2)
F6 C26 C25 120.2(3)
F6 C26 C27 115.8(3)
C25 C26 C27 124.1(3)
F7 C27 C28 119.4(3)
F7 C27 C26 121.2(3)
C28 C27 C26 119.4(3)
F8 C28 C29 120.8(3)
F8 C28 C27 120.1(3)
C29 C28 C27 119.0(3)
F9 C29 C28 119.6(3)
F9 C29 C30 120.8(3)
C28 C29 C30 119.7(3)
F10 C30 C29 116.6(3)
F10 C30 C25 119.4(3)
C29 C30 C25 124.0(3)
N3 C31 C32 122.1(3)
C33 C32 C31 119.5(3)
C32 C33 C34 119.8(3)
C43 C34 C33 117.3(3)
C43 C34 C35 118.1(3)
C33 C34 C35 124.6(3)
C36 C35 C34 121.1(3)
C35 C36 C37 121.6(3)
C38 C37 C42 118.0(3)
C38 C37 C36 123.7(3)
C42 C37 C36 118.3(3)
C39 C38 C37 120.1(3)
C38 C39 C40 120.0(3)
C41 C40 C39 123.6(3)
C40 C41 C42 115.2(3)
C40 C41 Pt2 133.1(2)
C42 C41 Pt2 111.5(2)
C40 C41 Ag 98.09(19)
C42 C41 Ag 99.29(18)
Pt2 C41 Ag 78.11(9)
C37 C42 C43 119.1(3)
C37 C42 C41 123.1(3)
C43 C42 C41 117.8(3)
N3 C43 C34 122.3(3)
N3 C43 C42 116.0(3)
C34 C43 C42 121.7(3)
N4 C44 Pt2 177.6(3)
N4 C45 C46 107.5(3)
N4 C45 C48 107.5(3)
C46 C45 C48 112.2(3)
N4 C45 C47 106.3(3)
C46 C45 C47 111.3(3)
C48 C45 C47 111.7(3)
O4 Cl1 O2 109.99(19)
O4 Cl1 O1 110.28(17)
O2 Cl1 O1 109.67(16)
O4 Cl1 O3 109.0(2)
O2 Cl1 O3 109.1(2)
O1 Cl1 O3 108.86(18)
Cl3 C49 Cl2 112.7(3)
Cl5 C50 Cl4 111.0(3)

loop_
_geom_bond_atom_site_label_1
_geom_bond_atom_site_label_2
_geom_bond_distance
Pt1 C20 1.987(3)
Pt1 C1 2.026(3)
Pt1 C17 2.029(3)
Pt1 N1 2.083(2)
Pt1 Ag 2.7158(3)
Pt2 C44 1.984(3)
Pt2 C25 2.024(3)
Pt2 C41 2.049(3)
Pt2 N3 2.089(2)
Pt2 Ag 2.7791(3)
Ag C41 2.347(3)
Ag C17 2.450(3)
F1 C2 1.351(3)
F2 C3 1.346(4)
F3 C4 1.345(4)
F4 C5 1.346(4)
F5 C6 1.355(4)
F6 C26 1.358(3)
F7 C27 1.339(3)
F8 C28 1.341(3)
F9 C29 1.347(4)
F10 C30 1.360(3)
N1 C7 1.329(4)
N1 C19 1.370(4)
N2 C20 1.141(4)
N2 C21 1.465(4)
N3 C31 1.325(4)
N3 C43 1.371(4)
N4 C44 1.144(4)
N4 C45 1.465(4)
C1 C6 1.384(4)
C1 C2 1.389(4)
C2 C3 1.386(4)
C3 C4 1.376(5)
C4 C5 1.376(5)
C5 C6 1.383(4)
C7 C8 1.398(4)
C8 C9 1.372(5)
C9 C10 1.404(4)
C10 C19 1.403(4)
C10 C11 1.439(4)
C11 C12 1.351(5)
C12 C13 1.434(4)
C13 C18 1.411(4)
C13 C14 1.411(4)
C14 C15 1.371(4)
C15 C16 1.414(4)
C16 C17 1.354(4)
C17 C18 1.486(4)
C18 C19 1.427(4)
C21 C23 1.517(5)
C21 C22 1.522(5)
C21 C24 1.532(5)
C25 C26 1.385(4)
C25 C30 1.395(4)
C26 C27 1.389(4)
C27 C28 1.380(4)
C28 C29 1.377(5)
C29 C30 1.380(4)
C31 C32 1.404(4)
C32 C33 1.370(4)
C33 C34 1.411(4)
C34 C43 1.403(4)
C34 C35 1.426(4)
C35 C36 1.355(5)
C36 C37 1.440(4)
C37 C38 1.407(4)
C37 C42 1.412(4)
C38 C39 1.371(5)
C39 C40 1.410(4)
C40 C41 1.367(4)
C41 C42 1.428(4)
C42 C43 1.422(4)
C45 C46 1.520(6)
C45 C48 1.521(5)
C45 C47 1.522(5)
Cl1 O4 1.422(3)
Cl1 O2 1.427(3)
Cl1 O1 1.434(2)
Cl1 O3 1.436(3)
C49 Cl3 1.753(6)
C49 Cl2 1.753(5)
C50 Cl5 1.762(6)
C50 Cl4 1.771(5)
